data_7050096
loop_
_publ_author_name
'C\'edric Fischmeister'
'Lo\"ic Toupet'
'Pierre H. Dixneuf'

_publ_section_title
;
 Direct propargylation of furan and arene by propargylic alcohols
 promoted by bisoxazoline--ruthenium catalysts
;
_journal_issue 6
_journal_name_full 'New Journal of Chemistry'
_journal_page_first 765
_journal_paper_doi 10.1039/b501305d
_journal_volume 29
_journal_year 2005
_chemical_formula_sum 'C31 H35 B2 Cl2 F8 N3 O2 Ru'
_chemical_formula_weight 827.21
_chemical_name_systematic
;
?
;
_space_group_IT_number 14
_symmetry_cell_setting monoclinic
_symmetry_space_group_name_Hall '-P 2ybc'
_symmetry_space_group_name_H-M 'P 1 21/c 1'
_atom_sites_solution_hydrogens geom
_atom_sites_solution_primary direct
_atom_sites_solution_secondary difmap
_audit_creation_method SHELXL-97
_cell_angle_alpha 90.00
_cell_angle_beta 112.0920(10)
_cell_angle_gamma 90.00
_cell_formula_units_Z 4
_cell_length_a 14.4571(4)
_cell_length_b 16.0168(4)
_cell_length_c 16.1516(5)
_cell_measurement_temperature 120(1)
_cell_volume 3465.42(17)
_computing_cell_refinement 'HKL Scalepack (Otwinowski & Minor 1997)'
_computing_data_collection 'Nonius (1999)'
_computing_data_reduction 'HKL Denzo and Scalepack (Otwinowski & Minor 1997)'
_computing_molecular_graphics 'PLATON_(Spek, 1998)'
_computing_publication_material 'SHELXL-97 (Sheldrick, 1997)'
_computing_structure_refinement 'SHELXL-97 (Sheldrick, 1997)'
_computing_structure_solution 'SIR-97_(Altomare & al., 1998)'
_diffrn_ambient_temperature 293(2)
_diffrn_detector_area_resol_mean 19.24
_diffrn_measured_fraction_theta_full 0.999
_diffrn_measured_fraction_theta_max 0.999
_diffrn_measurement_device_type Nonius_KappaCCD
_diffrn_measurement_method 'Area detector scans (see text)'
_diffrn_radiation_monochromator graphite
_diffrn_radiation_source 'fine-focus sealed tube'
_diffrn_radiation_type MoK\a
_diffrn_radiation_wavelength 0.71069
_diffrn_reflns_av_R_equivalents 0.0000
_diffrn_reflns_av_sigmaI/netI 0.0462
_diffrn_reflns_limit_h_max 18
_diffrn_reflns_limit_h_min 0
_diffrn_reflns_limit_k_max 20
_diffrn_reflns_limit_k_min 0
_diffrn_reflns_limit_l_max 19
_diffrn_reflns_limit_l_min -20
_diffrn_reflns_number 7953
_diffrn_reflns_theta_full 27.52
_diffrn_reflns_theta_max 27.52
_diffrn_reflns_theta_min 1.98
_exptl_absorpt_coefficient_mu 0.684
_exptl_absorpt_correction_type none
_exptl_crystal_colour yellow
_exptl_crystal_density_diffrn 1.586
_exptl_crystal_density_method 'not measured'
_exptl_crystal_description prism
_exptl_crystal_F_000 1672
_exptl_crystal_size_max 0.24
_exptl_crystal_size_mid 0.10
_exptl_crystal_size_min 0.10
_refine_diff_density_max 1.651
_refine_diff_density_min -1.371
_refine_diff_density_rms 0.129
_refine_ls_extinction_coef 0.0015(4)
_refine_ls_extinction_expression Fc^*^=kFc[1+0.001xFc^2^\l^3^/sin(2\q)]^-1/4^
_refine_ls_extinction_method SHELXL
_refine_ls_goodness_of_fit_ref 1.074
_refine_ls_hydrogen_treatment mixed
_refine_ls_matrix_type full
_refine_ls_number_parameters 443
_refine_ls_number_reflns 7953
_refine_ls_number_restraints 0
_refine_ls_restrained_S_all 1.074
_refine_ls_R_factor_all 0.0826
_refine_ls_R_factor_gt 0.0596
_refine_ls_shift/su_max 0.008
_refine_ls_shift/su_mean 0.000
_refine_ls_structure_factor_coef Fsqd
_refine_ls_weighting_details 'calc w=1/[\s^2^(Fo^2^)+(0.0919P)^2^+8.7948P] where P=(Fo^2^+2Fc^2^)/3'
_refine_ls_weighting_scheme calc
_refine_ls_wR_factor_gt 0.1546
_refine_ls_wR_factor_ref 0.1750
_reflns_number_gt 6062
_reflns_number_total 7953
_reflns_threshold_expression >2sigma(I)
_cod_data_source_file b501305d.txt
_cod_data_source_block cf2_110
_cod_depositor_comments
;
The following automatic conversions were performed:
'_symmetry_cell_setting' value 'Monoclinic' changed to 'monoclinic'
according to '/home/saulius/struct/CIF-dictionaries/cif_core.dic'
dictionary named 'cif_core.dic' version 2.4.1 from 2010-06-29.

Automatic conversion script
Id: cif_fix_enum 1527 2010-12-29 10:47:43Z saulius 
;
_cod_original_sg_symbol_H-M P21/c
_cod_database_code 7050096

loop_
_symmetry_equiv_pos_as_xyz
'x, y, z'
'-x, y+1/2, -z+1/2'
'-x, -y, -z'
'x, -y-1/2, z-1/2'

loop_
_atom_site_label
_atom_site_type_symbol
_atom_site_fract_x
_atom_site_fract_y
_atom_site_fract_z
_atom_site_U_iso_or_equiv
_atom_site_adp_type
_atom_site_occupancy
_atom_site_symmetry_multiplicity
_atom_site_calc_flag
_atom_site_refinement_flags
_atom_site_disorder_assembly
_atom_site_disorder_group
Cl1 Cl 0.60731(18) 0.45173(14) 0.63223(15) 0.0834(6) Uani 1 1 d . . .
Cl2 Cl 0.69304(19) 0.22721(13) 0.53221(15) 0.0867(6) Uani 1 1 d . . .
C30 C 0.6852(10) 0.3095(6) 0.6066(6) 0.124(4) Uani 1 1 d . . .
H30A H 0.6686 0.2847 0.6540 0.148 Uiso 1 1 calc R . .
H30B H 0.7502 0.3356 0.6338 0.148 Uiso 1 1 calc R . .
C31 C 0.6129(7) 0.3728(6) 0.5634(6) 0.086(3) Uani 1 1 d . . .
H31A H 0.5476 0.3470 0.5376 0.103 Uiso 1 1 calc R . .
H31B H 0.6284 0.3964 0.5149 0.103 Uiso 1 1 calc R . .
Ru1 Ru 0.20030(2) 0.097268(19) 0.37836(2) 0.02199(13) Uani 1 1 d . . .
F1 F 0.2212(2) 0.3495(2) 0.1862(2) 0.0593(9) Uani 1 1 d . . .
F2 F 0.0910(2) 0.30720(19) 0.22168(19) 0.0443(7) Uani 1 1 d . . .
F3 F 0.0952(3) 0.2785(2) 0.0859(2) 0.0661(10) Uani 1 1 d . . .
F4 F 0.0711(3) 0.4100(2) 0.1199(3) 0.0642(11) Uani 1 1 d . . .
F5 F 0.6853(2) 0.39845(17) 0.30560(19) 0.0404(7) Uani 1 1 d . . .
F6 F 0.6372(2) 0.4985(2) 0.3807(2) 0.0494(8) Uani 1 1 d . . .
F7 F 0.7858(3) 0.5089(2) 0.3643(2) 0.0569(9) Uani 1 1 d . . .
F8 F 0.7641(3) 0.41098(19) 0.4564(2) 0.0493(8) Uani 1 1 d . . .
O1 O 0.0299(2) 0.30300(19) 0.4119(2) 0.0322(7) Uani 1 1 d . . .
O2 O 0.3427(2) 0.33196(19) 0.3895(2) 0.0336(7) Uani 1 1 d . . .
N1 N 0.0983(3) 0.1844(2) 0.3909(2) 0.0267(7) Uani 1 1 d . . .
N2 N 0.2741(2) 0.2056(2) 0.3615(2) 0.0246(7) Uani 1 1 d . . .
N3 N 0.1130(3) 0.1082(2) 0.2450(2) 0.0261(7) Uani 1 1 d . . .
C1 C 0.2060(3) 0.3141(3) 0.4389(3) 0.0307(9) Uani 1 1 d . . .
C2 C 0.2718(3) 0.2796(2) 0.3939(3) 0.0264(8) Uani 1 1 d . . .
C3 C 0.3939(3) 0.2863(3) 0.3475(3) 0.0320(9) Uani 1 1 d . . .
C4 C 0.4747(4) 0.3120(3) 0.3274(3) 0.0396(11) Uani 1 1 d . . .
H4 H 0.5030 0.3648 0.3420 0.048 Uiso 1 1 calc R . .
C5 C 0.5102(4) 0.2530(3) 0.2840(3) 0.0414(12) Uani 1 1 d . . .
H5 H 0.5657 0.2657 0.2704 0.050 Uiso 1 1 calc R . .
C6 C 0.4651(3) 0.1754(3) 0.2603(3) 0.0359(10) Uani 1 1 d . . .
H6 H 0.4900 0.1385 0.2293 0.043 Uiso 1 1 calc R . .
C7 C 0.3842(3) 0.1508(3) 0.2810(3) 0.0306(9) Uani 1 1 d . . .
H7 H 0.3543 0.0987 0.2649 0.037 Uiso 1 1 calc R . .
C8 C 0.3507(3) 0.2086(3) 0.3273(3) 0.0278(9) Uani 1 1 d . . .
C9 C -0.0042(3) 0.1685(3) 0.3722(3) 0.0289(9) Uani 1 1 d . . .
C10 C -0.0623(3) 0.0982(3) 0.3441(3) 0.0327(10) Uani 1 1 d . . .
H10 H -0.0366 0.0486 0.3316 0.039 Uiso 1 1 calc R . .
C11 C -0.1616(4) 0.1050(3) 0.3354(4) 0.0402(11) Uani 1 1 d . . .
H11 H -0.2034 0.0589 0.3169 0.048 Uiso 1 1 calc R . .
C12 C -0.1994(4) 0.1794(4) 0.3539(4) 0.0451(13) Uani 1 1 d . . .
H12 H -0.2656 0.1813 0.3488 0.054 Uiso 1 1 calc R . .
C13 C -0.1414(4) 0.2510(3) 0.3796(3) 0.0409(11) Uani 1 1 d . . .
H13 H -0.1669 0.3013 0.3905 0.049 Uiso 1 1 calc R . .
C14 C -0.0443(3) 0.2426(3) 0.3877(3) 0.0321(9) Uani 1 1 d . . .
C15 C 0.1123(3) 0.2632(3) 0.4121(3) 0.0280(9) Uani 1 1 d . . .
C16 C 0.1815(4) 0.4060(3) 0.4117(4) 0.0398(11) Uani 1 1 d . . .
H16A H 0.1399 0.4281 0.4407 0.060 Uiso 1 1 calc R . .
H16B H 0.1470 0.4095 0.3481 0.060 Uiso 1 1 calc R . .
H16C H 0.2423 0.4376 0.4292 0.060 Uiso 1 1 calc R . .
C17 C 0.2620(4) 0.3089(3) 0.5412(3) 0.0357(10) Uani 1 1 d . . .
H17A H 0.2206 0.3311 0.5704 0.054 Uiso 1 1 calc R . .
H17B H 0.3226 0.3407 0.5583 0.054 Uiso 1 1 calc R . .
H17C H 0.2777 0.2517 0.5584 0.054 Uiso 1 1 calc R . .
C18 C 0.0592(3) 0.1112(3) 0.1741(3) 0.0324(10) Uani 1 1 d . . .
C19 C -0.0112(4) 0.1126(4) 0.0818(3) 0.0531(15) Uani 1 1 d . . .
H19A H 0.0129 0.0774 0.0462 0.064 Uiso 1 1 calc R . .
H19B H -0.0180 0.1687 0.0594 0.064 Uiso 1 1 calc R . .
H19C H -0.0749 0.0926 0.0790 0.064 Uiso 1 1 calc R . .
C20 C 0.1080(4) -0.0898(3) 0.2874(3) 0.0374(11) Uani 1 1 d . . .
H20A H 0.1394 -0.1032 0.2462 0.056 Uiso 1 1 calc R . .
H20B H 0.0494 -0.0569 0.2576 0.056 Uiso 1 1 calc R . .
H20C H 0.0896 -0.1404 0.3092 0.056 Uiso 1 1 calc R . .
C21 C 0.1797(3) -0.0411(3) 0.3646(3) 0.0292(9) Uani 1 1 d . . .
C22 C 0.2751(3) -0.0187(2) 0.3651(3) 0.0251(8) Uani 1 1 d . . .
H22 H 0.2937 -0.0359 0.3185 0.030 Uiso 1 1 calc R . .
C23 C 0.3411(3) 0.0288(2) 0.4349(3) 0.0253(8) Uani 1 1 d . . .
H23 H 0.4028 0.0431 0.4334 0.030 Uiso 1 1 calc R . .
C24 C 0.3168(3) 0.0561(2) 0.5084(3) 0.0248(8) Uani 1 1 d . . .
C25 C 0.2200(3) 0.0360(2) 0.5055(3) 0.0269(8) Uani 1 1 d . . .
H25 H 0.2000 0.0553 0.5505 0.032 Uiso 1 1 calc R . .
C26 C 0.1536(3) -0.0130(3) 0.4357(3) 0.0289(9) Uani 1 1 d . . .
H26 H 0.0915 -0.0269 0.4365 0.035 Uiso 1 1 calc R . .
C27 C 0.3923(3) 0.0974(3) 0.5896(3) 0.0284(9) Uani 1 1 d . . .
H27 H 0.3568 0.1342 0.6162 0.034 Uiso 1 1 calc R . .
C28 C 0.4416(4) 0.0271(3) 0.6561(3) 0.0368(10) Uani 1 1 d . . .
H28A H 0.4905 0.0504 0.7094 0.055 Uiso 1 1 calc R . .
H28B H 0.4735 -0.0113 0.6297 0.055 Uiso 1 1 calc R . .
H28C H 0.3917 -0.0018 0.6709 0.055 Uiso 1 1 calc R . .
C29 C 0.4706(3) 0.1490(3) 0.5697(3) 0.0348(10) Uani 1 1 d . . .
H29A H 0.5160 0.1735 0.6241 0.052 Uiso 1 1 calc R . .
H29B H 0.4381 0.1924 0.5279 0.052 Uiso 1 1 calc R . .
H29C H 0.5069 0.1135 0.5447 0.052 Uiso 1 1 calc R . .
B1 B 0.1199(4) 0.3365(3) 0.1543(4) 0.0311(10) Uani 1 1 d . . .
B2 B 0.7180(4) 0.4547(3) 0.3770(3) 0.0301(10) Uani 1 1 d . . .

loop_
_atom_site_aniso_label
_atom_site_aniso_U_11
_atom_site_aniso_U_22
_atom_site_aniso_U_33
_atom_site_aniso_U_23
_atom_site_aniso_U_13
_atom_site_aniso_U_12
Cl1 0.1030(15) 0.0829(13) 0.0813(13) -0.0036(10) 0.0542(12) 0.0056(11)
Cl2 0.1232(18) 0.0643(11) 0.0827(13) 0.0101(9) 0.0504(13) 0.0137(11)
C30 0.188(12) 0.081(6) 0.054(5) -0.007(4) -0.009(6) -0.024(7)
C31 0.111(7) 0.091(6) 0.080(5) 0.029(5) 0.063(5) 0.038(5)
Ru1 0.02199(19) 0.02002(19) 0.02432(19) -0.00045(12) 0.00912(13) 0.00119(12)
F1 0.0346(16) 0.085(3) 0.052(2) 0.0036(18) 0.0091(14) -0.0029(16)
F2 0.0573(18) 0.0450(17) 0.0376(15) 0.0112(13) 0.0261(14) 0.0108(14)
F3 0.091(3) 0.069(2) 0.0445(19) -0.0223(17) 0.0326(19) -0.022(2)
F4 0.062(2) 0.0464(19) 0.101(3) 0.0385(18) 0.049(2) 0.0263(16)
F5 0.0433(16) 0.0386(15) 0.0359(15) -0.0042(12) 0.0111(13) -0.0029(12)
F6 0.0388(16) 0.0495(18) 0.060(2) -0.0027(15) 0.0183(15) 0.0131(13)
F7 0.065(2) 0.0479(18) 0.074(2) -0.0110(16) 0.0453(19) -0.0213(16)
F8 0.060(2) 0.0447(17) 0.0364(16) 0.0057(13) 0.0102(15) 0.0121(14)
O1 0.0355(16) 0.0313(16) 0.0309(16) 0.0029(13) 0.0136(13) 0.0133(13)
O2 0.0388(17) 0.0278(15) 0.0321(17) 0.0005(13) 0.0107(14) -0.0049(13)
N1 0.0282(18) 0.0251(17) 0.0284(18) 0.0002(14) 0.0125(15) 0.0063(14)
N2 0.0229(16) 0.0249(17) 0.0252(17) 0.0022(14) 0.0081(14) 0.0002(13)
N3 0.0274(18) 0.0264(17) 0.0264(19) -0.0041(14) 0.0123(15) -0.0022(14)
C1 0.038(2) 0.024(2) 0.028(2) -0.0011(17) 0.0105(19) 0.0017(17)
C2 0.027(2) 0.0216(19) 0.027(2) 0.0035(15) 0.0065(17) -0.0022(15)
C3 0.030(2) 0.030(2) 0.034(2) 0.0020(18) 0.0103(18) -0.0005(17)
C4 0.037(3) 0.038(3) 0.042(3) 0.011(2) 0.012(2) -0.011(2)
C5 0.031(2) 0.053(3) 0.041(3) 0.018(2) 0.015(2) 0.000(2)
C6 0.032(2) 0.044(3) 0.035(2) 0.011(2) 0.017(2) 0.007(2)
C7 0.028(2) 0.034(2) 0.030(2) 0.0084(18) 0.0111(18) 0.0038(17)
C8 0.0246(19) 0.031(2) 0.026(2) 0.0089(17) 0.0074(16) 0.0009(16)
C9 0.026(2) 0.036(2) 0.025(2) 0.0043(17) 0.0103(17) 0.0072(17)
C10 0.029(2) 0.039(2) 0.032(2) 0.0010(19) 0.0131(19) 0.0035(18)
C11 0.026(2) 0.052(3) 0.042(3) 0.004(2) 0.011(2) 0.001(2)
C12 0.030(2) 0.067(4) 0.041(3) 0.008(2) 0.016(2) 0.013(2)
C13 0.035(2) 0.050(3) 0.040(3) 0.005(2) 0.017(2) 0.016(2)
C14 0.034(2) 0.038(2) 0.025(2) 0.0036(18) 0.0127(18) 0.0100(19)
C15 0.036(2) 0.0239(19) 0.025(2) 0.0011(16) 0.0133(18) 0.0091(17)
C16 0.047(3) 0.024(2) 0.045(3) -0.0002(19) 0.012(2) 0.0054(19)
C17 0.042(3) 0.032(2) 0.029(2) -0.0015(18) 0.009(2) 0.0024(19)
C18 0.034(2) 0.033(2) 0.031(2) 0.0020(18) 0.014(2) -0.0061(18)
C19 0.050(3) 0.069(4) 0.030(3) 0.011(2) 0.003(2) -0.017(3)
C20 0.039(3) 0.031(2) 0.039(3) -0.0067(19) 0.011(2) -0.0086(19)
C21 0.035(2) 0.0194(19) 0.036(2) -0.0003(16) 0.0160(19) 0.0003(16)
C22 0.027(2) 0.0191(18) 0.032(2) -0.0017(16) 0.0151(17) 0.0021(15)
C23 0.0232(19) 0.0230(19) 0.029(2) 0.0022(16) 0.0096(17) 0.0044(15)
C24 0.027(2) 0.0201(18) 0.028(2) 0.0079(16) 0.0107(17) 0.0074(15)
C25 0.031(2) 0.0230(19) 0.029(2) 0.0051(16) 0.0138(17) 0.0042(16)
C26 0.030(2) 0.0212(19) 0.040(2) 0.0046(17) 0.0171(19) -0.0022(16)
C27 0.028(2) 0.030(2) 0.026(2) 0.0018(17) 0.0087(17) 0.0047(16)
C28 0.036(2) 0.041(3) 0.030(2) 0.0055(19) 0.009(2) 0.010(2)
C29 0.031(2) 0.035(2) 0.034(2) -0.0019(19) 0.0084(19) -0.0041(18)
B1 0.029(2) 0.027(2) 0.038(3) 0.003(2) 0.013(2) 0.0048(19)
B2 0.033(2) 0.027(2) 0.033(3) 0.0016(19) 0.015(2) 0.0011(19)

loop_
_atom_type_symbol
_atom_type_description
_atom_type_scat_dispersion_real
_atom_type_scat_dispersion_imag
_atom_type_scat_source
C C 0.0033 0.0016 'International Tables Vol C Tables 4.2.6.8 and 6.1.1.4'
H H 0.0000 0.0000 'International Tables Vol C Tables 4.2.6.8 and 6.1.1.4'
B B 0.0013 0.0007 'International Tables Vol C Tables 4.2.6.8 and 6.1.1.4'
N N 0.0061 0.0033 'International Tables Vol C Tables 4.2.6.8 and 6.1.1.4'
O O 0.0106 0.0060 'International Tables Vol C Tables 4.2.6.8 and 6.1.1.4'
F F 0.0171 0.0103 'International Tables Vol C Tables 4.2.6.8 and 6.1.1.4'
Ru Ru -1.2594 0.8363 'International Tables Vol C Tables 4.2.6.8 and 6.1.1.4'
Cl Cl 0.1484 0.1585 'International Tables Vol C Tables 4.2.6.8 and 6.1.1.4'

loop_
_geom_angle_atom_site_label_1
_geom_angle_atom_site_label_2
_geom_angle_atom_site_label_3
_geom_angle
_geom_angle_site_symmetry_1
_geom_angle_site_symmetry_3
_geom_angle_publ_flag
C31 C30 Cl2 114.0(6) . . ?
C31 C30 H30A 108.8 . . ?
Cl2 C30 H30A 108.7 . . ?
C31 C30 H30B 108.7 . . ?
Cl2 C30 H30B 108.7 . . ?
H30A C30 H30B 107.6 . . ?
C30 C31 Cl1 114.3(7) . . ?
C30 C31 H31A 108.7 . . ?
Cl1 C31 H31A 108.7 . . ?
C30 C31 H31B 108.7 . . ?
Cl1 C31 H31B 108.7 . . ?
H31A C31 H31B 107.6 . . ?
N3 Ru1 N1 82.39(14) . . ?
N3 Ru1 N2 86.32(13) . . ?
N1 Ru1 N2 82.72(14) . . ?
N3 Ru1 C23 126.07(15) . . ?
N1 Ru1 C23 150.74(15) . . ?
N2 Ru1 C23 91.70(14) . . ?
N3 Ru1 C25 146.22(15) . . ?
N1 Ru1 C25 93.21(15) . . ?
N2 Ru1 C25 126.52(15) . . ?
C23 Ru1 C25 67.18(16) . . ?
N3 Ru1 C22 95.74(15) . . ?
N1 Ru1 C22 164.07(15) . . ?
N2 Ru1 C22 113.02(14) . . ?
C23 Ru1 C22 37.14(15) . . ?
C25 Ru1 C22 79.51(16) . . ?
N3 Ru1 C26 110.03(15) . . ?
N1 Ru1 C26 98.87(15) . . ?
N2 Ru1 C26 163.65(15) . . ?
C23 Ru1 C26 78.93(16) . . ?
C25 Ru1 C26 37.35(16) . . ?
C22 Ru1 C26 66.79(16) . . ?
N3 Ru1 C21 88.50(15) . . ?
N1 Ru1 C21 126.70(15) . . ?
N2 Ru1 C21 149.10(15) . . ?
C23 Ru1 C21 67.20(16) . . ?
C25 Ru1 C21 67.36(16) . . ?
C22 Ru1 C21 37.39(15) . . ?
C26 Ru1 C21 36.95(16) . . ?
N3 Ru1 C24 163.08(14) . . ?
N1 Ru1 C24 114.43(14) . . ?
N2 Ru1 C24 97.17(14) . . ?
C23 Ru1 C24 37.60(15) . . ?
C25 Ru1 C24 37.29(15) . . ?
C22 Ru1 C24 67.63(15) . . ?
C26 Ru1 C24 67.25(16) . . ?
C21 Ru1 C24 80.00(16) . . ?
C15 O1 C14 105.0(3) . . ?
C2 O2 C3 104.8(3) . . ?
C15 N1 C9 106.1(3) . . ?
C15 N1 Ru1 128.7(3) . . ?
C9 N1 Ru1 125.2(3) . . ?
C2 N2 C8 105.6(3) . . ?
C2 N2 Ru1 127.4(3) . . ?
C8 N2 Ru1 126.1(3) . . ?
C18 N3 Ru1 174.2(4) . . ?
C15 C1 C2 109.2(3) . . ?
C15 C1 C16 110.6(4) . . ?
C2 C1 C16 109.4(4) . . ?
C15 C1 C17 109.5(4) . . ?
C2 C1 C17 108.9(4) . . ?
C16 C1 C17 109.2(4) . . ?
N2 C2 O2 114.2(4) . . ?
N2 C2 C1 130.2(4) . . ?
O2 C2 C1 115.5(4) . . ?
C8 C3 O2 108.3(4) . . ?
C8 C3 C4 124.1(5) . . ?
O2 C3 C4 127.6(4) . . ?
C5 C4 C3 114.9(4) . . ?
C5 C4 H4 122.5 . . ?
C3 C4 H4 122.5 . . ?
C4 C5 C6 121.7(5) . . ?
C4 C5 H5 119.2 . . ?
C6 C5 H5 119.2 . . ?
C7 C6 C5 122.5(5) . . ?
C7 C6 H6 118.7 . . ?
C5 C6 H6 118.7 . . ?
C8 C7 C6 115.9(4) . . ?
C8 C7 H7 122.0 . . ?
C6 C7 H7 122.0 . . ?
C3 C8 C7 120.8(4) . . ?
C3 C8 N2 107.0(4) . . ?
C7 C8 N2 132.3(4) . . ?
C10 C9 C14 121.1(4) . . ?
C10 C9 N1 132.6(4) . . ?
C14 C9 N1 106.3(4) . . ?
C9 C10 C11 116.6(4) . . ?
C9 C10 H10 121.7 . . ?
C11 C10 H10 121.7 . . ?
C12 C11 C10 121.3(5) . . ?
C12 C11 H11 119.4 . . ?
C10 C11 H11 119.4 . . ?
C13 C12 C11 122.0(5) . . ?
C13 C12 H12 119.0 . . ?
C11 C12 H12 119.0 . . ?
C14 C13 C12 115.5(5) . . ?
C14 C13 H13 122.3 . . ?
C12 C13 H13 122.3 . . ?
C13 C14 C9 123.5(5) . . ?
C13 C14 O1 128.0(4) . . ?
C9 C14 O1 108.5(4) . . ?
N1 C15 O1 114.0(4) . . ?
N1 C15 C1 129.6(4) . . ?
O1 C15 C1 116.4(4) . . ?
C1 C16 H16A 109.5 . . ?
C1 C16 H16B 109.5 . . ?
H16A C16 H16B 109.5 . . ?
C1 C16 H16C 109.5 . . ?
H16A C16 H16C 109.5 . . ?
H16B C16 H16C 109.5 . . ?
C1 C17 H17A 109.5 . . ?
C1 C17 H17B 109.5 . . ?
H17A C17 H17B 109.5 . . ?
C1 C17 H17C 109.5 . . ?
H17A C17 H17C 109.5 . . ?
H17B C17 H17C 109.5 . . ?
N3 C18 C19 178.4(5) . . ?
C18 C19 H19A 109.5 . . ?
C18 C19 H19B 109.5 . . ?
H19A C19 H19B 109.5 . . ?
C18 C19 H19C 109.5 . . ?
H19A C19 H19C 109.5 . . ?
H19B C19 H19C 109.5 . . ?
C21 C20 H20A 109.5 . . ?
C21 C20 H20B 109.5 . . ?
H20A C20 H20B 109.5 . . ?
C21 C20 H20C 109.5 . . ?
H20A C20 H20C 109.5 . . ?
H20B C20 H20C 109.5 . . ?
C26 C21 C22 118.2(4) . . ?
C26 C21 C20 121.9(4) . . ?
C22 C21 C20 119.9(4) . . ?
C26 C21 Ru1 70.7(2) . . ?
C22 C21 Ru1 70.0(2) . . ?
C20 C21 Ru1 128.4(3) . . ?
C23 C22 C21 120.5(4) . . ?
C23 C22 Ru1 70.9(2) . . ?
C21 C22 Ru1 72.6(2) . . ?
C23 C22 H22 119.8 . . ?
C21 C22 H22 119.8 . . ?
Ru1 C22 H22 129.1 . . ?
C22 C23 C24 122.1(4) . . ?
C22 C23 Ru1 72.0(2) . . ?
C24 C23 Ru1 73.3(2) . . ?
C22 C23 H23 118.9 . . ?
C24 C23 H23 118.9 . . ?
Ru1 C23 H23 128.1 . . ?
C25 C24 C23 116.8(4) . . ?
C25 C24 C27 120.7(4) . . ?
C23 C24 C27 122.3(4) . . ?
C25 C24 Ru1 69.6(2) . . ?
C23 C24 Ru1 69.1(2) . . ?
C27 C24 Ru1 136.8(3) . . ?
C26 C25 C24 121.2(4) . . ?
C26 C25 Ru1 72.0(2) . . ?
C24 C25 Ru1 73.1(2) . . ?
C26 C25 H25 119.4 . . ?
C24 C25 H25 119.4 . . ?
Ru1 C25 H25 127.7 . . ?
C21 C26 C25 121.1(4) . . ?
C21 C26 Ru1 72.4(2) . . ?
C25 C26 Ru1 70.7(2) . . ?
C21 C26 H26 119.4 . . ?
C25 C26 H26 119.4 . . ?
Ru1 C26 H26 130.2 . . ?
C24 C27 C29 113.9(4) . . ?
C24 C27 C28 106.3(4) . . ?
C29 C27 C28 111.0(4) . . ?
C24 C27 H27 108.5 . . ?
C29 C27 H27 108.5 . . ?
C28 C27 H27 108.5 . . ?
C27 C28 H28A 109.5 . . ?
C27 C28 H28B 109.5 . . ?
H28A C28 H28B 109.5 . . ?
C27 C28 H28C 109.5 . . ?
H28A C28 H28C 109.5 . . ?
H28B C28 H28C 109.5 . . ?
C27 C29 H29A 109.5 . . ?
C27 C29 H29B 109.5 . . ?
H29A C29 H29B 109.5 . . ?
C27 C29 H29C 109.5 . . ?
H29A C29 H29C 109.5 . . ?
H29B C29 H29C 109.5 . . ?
F1 B1 F4 109.4(4) . . ?
F1 B1 F3 108.7(4) . . ?
F4 B1 F3 108.3(4) . . ?
F1 B1 F2 110.5(4) . . ?
F4 B1 F2 110.3(4) . . ?
F3 B1 F2 109.7(4) . . ?
F7 B2 F6 110.2(4) . . ?
F7 B2 F8 109.4(4) . . ?
F6 B2 F8 109.6(4) . . ?
F7 B2 F5 108.7(4) . . ?
F6 B2 F5 109.5(4) . . ?
F8 B2 F5 109.3(4) . . ?

loop_
_geom_bond_atom_site_label_1
_geom_bond_atom_site_label_2
_geom_bond_distance
_geom_bond_site_symmetry_2
_geom_bond_publ_flag
Cl1 C31 1.705(9) . ?
Cl2 C30 1.816(10) . ?
C30 C31 1.435(13) . ?
C30 H30A 0.9700 . ?
C30 H30B 0.9700 . ?
C31 H31A 0.9700 . ?
C31 H31B 0.9700 . ?
Ru1 N3 2.054(4) . ?
Ru1 N1 2.095(3) . ?
Ru1 N2 2.107(3) . ?
Ru1 C23 2.186(4) . ?
Ru1 C25 2.196(4) . ?
Ru1 C22 2.200(4) . ?
Ru1 C26 2.214(4) . ?
Ru1 C21 2.235(4) . ?
Ru1 C24 2.241(4) . ?
F1 B1 1.374(6) . ?
F2 B1 1.386(6) . ?
F3 B1 1.382(6) . ?
F4 B1 1.377(6) . ?
F5 B2 1.398(6) . ?
F6 B2 1.383(6) . ?
F7 B2 1.381(6) . ?
F8 B2 1.392(6) . ?
O1 C15 1.351(5) . ?
O1 C14 1.386(6) . ?
O2 C2 1.347(5) . ?
O2 C3 1.386(6) . ?
N1 C15 1.303(5) . ?
N1 C9 1.419(5) . ?
N2 C2 1.303(5) . ?
N2 C8 1.411(5) . ?
N3 C18 1.116(6) . ?
C1 C15 1.498(6) . ?
C1 C2 1.502(6) . ?
C1 C16 1.538(6) . ?
C1 C17 1.545(6) . ?
C3 C8 1.377(6) . ?
C3 C4 1.387(7) . ?
C4 C5 1.385(8) . ?
C4 H4 0.9300 . ?
C5 C6 1.390(7) . ?
C5 H5 0.9300 . ?
C6 C7 1.390(6) . ?
C6 H6 0.9300 . ?
C7 C8 1.386(6) . ?
C7 H7 0.9300 . ?
C9 C10 1.376(6) . ?
C9 C14 1.386(6) . ?
C10 C11 1.393(6) . ?
C10 H10 0.9300 . ?
C11 C12 1.389(8) . ?
C11 H11 0.9300 . ?
C12 C13 1.389(8) . ?
C12 H12 0.9300 . ?
C13 C14 1.367(7) . ?
C13 H13 0.9300 . ?
C16 H16A 0.9600 . ?
C16 H16B 0.9600 . ?
C16 H16C 0.9600 . ?
C17 H17A 0.9600 . ?
C17 H17B 0.9600 . ?
C17 H17C 0.9600 . ?
C18 C19 1.455(7) . ?
C19 H19A 0.9600 . ?
C19 H19B 0.9600 . ?
C19 H19C 0.9600 . ?
C20 C21 1.505(6) . ?
C20 H20A 0.9600 . ?
C20 H20B 0.9600 . ?
C20 H20C 0.9600 . ?
C21 C26 1.410(6) . ?
C21 C22 1.422(6) . ?
C22 C23 1.397(6) . ?
C22 H22 0.9300 . ?
C23 C24 1.428(6) . ?
C23 H23 0.9300 . ?
C24 C25 1.419(6) . ?
C24 C27 1.508(6) . ?
C25 C26 1.412(6) . ?
C25 H25 0.9300 . ?
C26 H26 0.9300 . ?
C27 C29 1.530(6) . ?
C27 C28 1.534(6) . ?
C27 H27 0.9800 . ?
C28 H28A 0.9600 . ?
C28 H28B 0.9600 . ?
C28 H28C 0.9600 . ?
C29 H29A 0.9600 . ?
C29 H29B 0.9600 . ?
C29 H29C 0.9600 . ?

loop_
_geom_torsion_atom_site_label_1
_geom_torsion_atom_site_label_2
_geom_torsion_atom_site_label_3
_geom_torsion_atom_site_label_4
_geom_torsion
_geom_torsion_site_symmetry_1
_geom_torsion_site_symmetry_2
_geom_torsion_site_symmetry_3
_geom_torsion_site_symmetry_4
_geom_torsion_publ_flag
Cl2 C30 C31 Cl1 -178.4(6) . . . . ?
N3 Ru1 N1 C15 -108.8(4) . . . . ?
N2 Ru1 N1 C15 -21.6(4) . . . . ?
C23 Ru1 N1 C15 58.9(5) . . . . ?
C25 Ru1 N1 C15 104.9(4) . . . . ?
C22 Ru1 N1 C15 167.0(5) . . . . ?
C26 Ru1 N1 C15 142.0(4) . . . . ?
C21 Ru1 N1 C15 168.8(3) . . . . ?
C24 Ru1 N1 C15 73.0(4) . . . . ?
N3 Ru1 N1 C9 67.3(3) . . . . ?
N2 Ru1 N1 C9 154.6(3) . . . . ?
C23 Ru1 N1 C9 -125.0(4) . . . . ?
C25 Ru1 N1 C9 -79.0(3) . . . . ?
C22 Ru1 N1 C9 -16.9(7) . . . . ?
C26 Ru1 N1 C9 -41.9(3) . . . . ?
C21 Ru1 N1 C9 -15.0(4) . . . . ?
C24 Ru1 N1 C9 -110.8(3) . . . . ?
N3 Ru1 N2 C2 111.0(4) . . . . ?
N1 Ru1 N2 C2 28.3(3) . . . . ?
C23 Ru1 N2 C2 -122.9(4) . . . . ?
C25 Ru1 N2 C2 -60.3(4) . . . . ?
C22 Ru1 N2 C2 -154.3(3) . . . . ?
C26 Ru1 N2 C2 -68.5(6) . . . . ?
C21 Ru1 N2 C2 -168.1(3) . . . . ?
C24 Ru1 N2 C2 -85.6(4) . . . . ?
N3 Ru1 N2 C8 -82.0(3) . . . . ?
N1 Ru1 N2 C8 -164.8(3) . . . . ?
C23 Ru1 N2 C8 44.0(3) . . . . ?
C25 Ru1 N2 C8 106.6(3) . . . . ?
C22 Ru1 N2 C8 12.7(4) . . . . ?
C26 Ru1 N2 C8 98.5(6) . . . . ?
C21 Ru1 N2 C8 -1.1(5) . . . . ?
C24 Ru1 N2 C8 81.4(3) . . . . ?
N1 Ru1 N3 C18 -65(4) . . . . ?
N2 Ru1 N3 C18 -148(4) . . . . ?
C23 Ru1 N3 C18 122(4) . . . . ?
C25 Ru1 N3 C18 19(4) . . . . ?
C22 Ru1 N3 C18 99(4) . . . . ?
C26 Ru1 N3 C18 31(4) . . . . ?
C21 Ru1 N3 C18 62(4) . . . . ?
C24 Ru1 N3 C18 109(4) . . . . ?
C8 N2 C2 O2 -3.2(5) . . . . ?
Ru1 N2 C2 O2 165.8(3) . . . . ?
C8 N2 C2 C1 179.9(4) . . . . ?
Ru1 N2 C2 C1 -11.0(6) . . . . ?
C3 O2 C2 N2 1.6(5) . . . . ?
C3 O2 C2 C1 178.9(4) . . . . ?
C15 C1 C2 N2 -22.4(6) . . . . ?
C16 C1 C2 N2 -143.6(4) . . . . ?
C17 C1 C2 N2 97.1(5) . . . . ?
C15 C1 C2 O2 160.8(3) . . . . ?
C16 C1 C2 O2 39.6(5) . . . . ?
C17 C1 C2 O2 -79.7(4) . . . . ?
C2 O2 C3 C8 0.8(5) . . . . ?
C2 O2 C3 C4 -179.5(5) . . . . ?
C8 C3 C4 C5 0.4(7) . . . . ?
O2 C3 C4 C5 -179.3(4) . . . . ?
C3 C4 C5 C6 2.1(7) . . . . ?
C4 C5 C6 C7 -2.3(7) . . . . ?
C5 C6 C7 C8 0.0(7) . . . . ?
O2 C3 C8 C7 177.0(4) . . . . ?
C4 C3 C8 C7 -2.7(7) . . . . ?
O2 C3 C8 N2 -2.7(5) . . . . ?
C4 C3 C8 N2 177.6(4) . . . . ?
C6 C7 C8 C3 2.4(6) . . . . ?
C6 C7 C8 N2 -178.0(4) . . . . ?
C2 N2 C8 C3 3.5(4) . . . . ?
Ru1 N2 C8 C3 -165.7(3) . . . . ?
C2 N2 C8 C7 -176.1(5) . . . . ?
Ru1 N2 C8 C7 14.6(6) . . . . ?
C15 N1 C9 C10 177.7(5) . . . . ?
Ru1 N1 C9 C10 0.9(7) . . . . ?
C15 N1 C9 C14 -2.2(5) . . . . ?
Ru1 N1 C9 C14 -179.0(3) . . . . ?
C14 C9 C10 C11 -2.2(7) . . . . ?
N1 C9 C10 C11 177.9(5) . . . . ?
C9 C10 C11 C12 0.4(7) . . . . ?
C10 C11 C12 C13 1.6(8) . . . . ?
C11 C12 C13 C14 -1.6(8) . . . . ?
C12 C13 C14 C9 -0.3(7) . . . . ?
C12 C13 C14 O1 179.8(4) . . . . ?
C10 C9 C14 C13 2.3(7) . . . . ?
N1 C9 C14 C13 -177.8(4) . . . . ?
C10 C9 C14 O1 -177.8(4) . . . . ?
N1 C9 C14 O1 2.1(5) . . . . ?
C15 O1 C14 C13 178.7(5) . . . . ?
C15 O1 C14 C9 -1.2(5) . . . . ?
C9 N1 C15 O1 1.5(5) . . . . ?
Ru1 N1 C15 O1 178.2(3) . . . . ?
C9 N1 C15 C1 179.3(4) . . . . ?
Ru1 N1 C15 C1 -4.0(7) . . . . ?
C14 O1 C15 N1 -0.2(5) . . . . ?
C14 O1 C15 C1 -178.3(4) . . . . ?
C2 C1 C15 N1 30.5(6) . . . . ?
C16 C1 C15 N1 150.9(5) . . . . ?
C17 C1 C15 N1 -88.7(5) . . . . ?
C2 C1 C15 O1 -151.8(4) . . . . ?
C16 C1 C15 O1 -31.3(5) . . . . ?
C17 C1 C15 O1 89.1(4) . . . . ?
Ru1 N3 C18 C19 -58(21) . . . . ?
N3 Ru1 C21 C26 -127.2(3) . . . . ?
N1 Ru1 C21 C26 -47.9(3) . . . . ?
N2 Ru1 C21 C26 152.5(3) . . . . ?
C23 Ru1 C21 C26 102.3(3) . . . . ?
C25 Ru1 C21 C26 28.5(3) . . . . ?
C22 Ru1 C21 C26 131.3(4) . . . . ?
C24 Ru1 C21 C26 65.2(3) . . . . ?
N3 Ru1 C21 C22 101.5(3) . . . . ?
N1 Ru1 C21 C22 -179.2(2) . . . . ?
N2 Ru1 C21 C22 21.2(4) . . . . ?
C23 Ru1 C21 C22 -29.1(2) . . . . ?
C25 Ru1 C21 C22 -102.8(3) . . . . ?
C26 Ru1 C21 C22 -131.3(4) . . . . ?
C24 Ru1 C21 C22 -66.1(3) . . . . ?
N3 Ru1 C21 C20 -11.3(4) . . . . ?
N1 Ru1 C21 C20 68.0(4) . . . . ?
N2 Ru1 C21 C20 -91.6(5) . . . . ?
C23 Ru1 C21 C20 -141.9(4) . . . . ?
C25 Ru1 C21 C20 144.4(4) . . . . ?
C22 Ru1 C21 C20 -112.8(5) . . . . ?
C26 Ru1 C21 C20 115.9(5) . . . . ?
C24 Ru1 C21 C20 -178.9(4) . . . . ?
C26 C21 C22 C23 0.9(6) . . . . ?
C20 C21 C22 C23 177.9(4) . . . . ?
Ru1 C21 C22 C23 54.4(3) . . . . ?
C26 C21 C22 Ru1 -53.5(3) . . . . ?
C20 C21 C22 Ru1 123.5(4) . . . . ?
N3 Ru1 C22 C23 147.9(2) . . . . ?
N1 Ru1 C22 C23 -129.7(5) . . . . ?
N2 Ru1 C22 C23 59.5(3) . . . . ?
C25 Ru1 C22 C23 -65.9(3) . . . . ?
C26 Ru1 C22 C23 -102.7(3) . . . . ?
C21 Ru1 C22 C23 -132.1(4) . . . . ?
C24 Ru1 C22 C23 -28.9(2) . . . . ?
N3 Ru1 C22 C21 -79.9(3) . . . . ?
N1 Ru1 C22 C21 2.4(7) . . . . ?
N2 Ru1 C22 C21 -168.4(2) . . . . ?
C23 Ru1 C22 C21 132.1(4) . . . . ?
C25 Ru1 C22 C21 66.3(3) . . . . ?
C26 Ru1 C22 C21 29.4(3) . . . . ?
C24 Ru1 C22 C21 103.3(3) . . . . ?
C21 C22 C23 C24 0.6(6) . . . . ?
Ru1 C22 C23 C24 55.9(3) . . . . ?
C21 C22 C23 Ru1 -55.2(4) . . . . ?
N3 Ru1 C23 C22 -40.8(3) . . . . ?
N1 Ru1 C23 C22 154.4(3) . . . . ?
N2 Ru1 C23 C22 -127.5(3) . . . . ?
C25 Ru1 C23 C22 103.2(3) . . . . ?
C26 Ru1 C23 C22 66.0(3) . . . . ?
C21 Ru1 C23 C22 29.2(2) . . . . ?
C24 Ru1 C23 C22 132.9(4) . . . . ?
N3 Ru1 C23 C24 -173.8(2) . . . . ?
N1 Ru1 C23 C24 21.5(4) . . . . ?
N2 Ru1 C23 C24 99.6(2) . . . . ?
C25 Ru1 C23 C24 -29.7(2) . . . . ?
C22 Ru1 C23 C24 -132.9(4) . . . . ?
C26 Ru1 C23 C24 -66.9(2) . . . . ?
C21 Ru1 C23 C24 -103.7(3) . . . . ?
C22 C23 C24 C25 -2.8(6) . . . . ?
Ru1 C23 C24 C25 52.4(3) . . . . ?
C22 C23 C24 C27 171.7(4) . . . . ?
Ru1 C23 C24 C27 -133.0(4) . . . . ?
C22 C23 C24 Ru1 -55.3(3) . . . . ?
N3 Ru1 C24 C25 -113.4(5) . . . . ?
N1 Ru1 C24 C25 60.3(3) . . . . ?
N2 Ru1 C24 C25 145.6(2) . . . . ?
C23 Ru1 C24 C25 -131.0(4) . . . . ?
C22 Ru1 C24 C25 -102.5(3) . . . . ?
C26 Ru1 C24 C25 -29.3(2) . . . . ?
C21 Ru1 C24 C25 -65.6(3) . . . . ?
N3 Ru1 C24 C23 17.6(6) . . . . ?
N1 Ru1 C24 C23 -168.7(2) . . . . ?
N2 Ru1 C24 C23 -83.4(2) . . . . ?
C25 Ru1 C24 C23 131.0(4) . . . . ?
C22 Ru1 C24 C23 28.5(2) . . . . ?
C26 Ru1 C24 C23 101.7(3) . . . . ?
C21 Ru1 C24 C23 65.4(2) . . . . ?
N3 Ru1 C24 C27 133.0(5) . . . . ?
N1 Ru1 C24 C27 -53.3(5) . . . . ?
N2 Ru1 C24 C27 32.0(4) . . . . ?
C23 Ru1 C24 C27 115.4(5) . . . . ?
C25 Ru1 C24 C27 -113.6(5) . . . . ?
C22 Ru1 C24 C27 143.9(5) . . . . ?
C26 Ru1 C24 C27 -142.9(5) . . . . ?
C21 Ru1 C24 C27 -179.2(5) . . . . ?
C23 C24 C25 C26 3.6(6) . . . . ?
C27 C24 C25 C26 -171.0(4) . . . . ?
Ru1 C24 C25 C26 55.8(3) . . . . ?
C23 C24 C25 Ru1 -52.2(3) . . . . ?
C27 C24 C25 Ru1 133.2(3) . . . . ?
N3 Ru1 C25 C26 19.3(4) . . . . ?
N1 Ru1 C25 C26 100.4(2) . . . . ?
N2 Ru1 C25 C26 -176.2(2) . . . . ?
C23 Ru1 C25 C26 -102.0(3) . . . . ?
C22 Ru1 C25 C26 -65.3(3) . . . . ?
C21 Ru1 C25 C26 -28.3(2) . . . . ?
C24 Ru1 C25 C26 -132.0(4) . . . . ?
N3 Ru1 C25 C24 151.3(3) . . . . ?
N1 Ru1 C25 C24 -127.6(2) . . . . ?
N2 Ru1 C25 C24 -44.3(3) . . . . ?
C23 Ru1 C25 C24 30.0(2) . . . . ?
C22 Ru1 C25 C24 66.7(2) . . . . ?
C26 Ru1 C25 C24 132.0(4) . . . . ?
C21 Ru1 C25 C24 103.7(3) . . . . ?
C22 C21 C26 C25 -0.1(6) . . . . ?
C20 C21 C26 C25 -177.1(4) . . . . ?
Ru1 C21 C26 C25 -53.3(4) . . . . ?
C22 C21 C26 Ru1 53.2(3) . . . . ?
C20 C21 C26 Ru1 -123.8(4) . . . . ?
C24 C25 C26 C21 -2.2(6) . . . . ?
Ru1 C25 C26 C21 54.0(4) . . . . ?
C24 C25 C26 Ru1 -56.3(3) . . . . ?
N3 Ru1 C26 C21 57.9(3) . . . . ?
N1 Ru1 C26 C21 143.0(3) . . . . ?
N2 Ru1 C26 C21 -122.6(5) . . . . ?
C23 Ru1 C26 C21 -66.6(3) . . . . ?
C25 Ru1 C26 C21 -133.4(4) . . . . ?
C22 Ru1 C26 C21 -29.8(3) . . . . ?
C24 Ru1 C26 C21 -104.1(3) . . . . ?
N3 Ru1 C26 C25 -168.7(2) . . . . ?
N1 Ru1 C26 C25 -83.6(3) . . . . ?
N2 Ru1 C26 C25 10.8(6) . . . . ?
C23 Ru1 C26 C25 66.7(3) . . . . ?
C22 Ru1 C26 C25 103.6(3) . . . . ?
C21 Ru1 C26 C25 133.4(4) . . . . ?
C24 Ru1 C26 C25 29.2(2) . . . . ?
C25 C24 C27 C29 -154.1(4) . . . . ?
C23 C24 C27 C29 31.6(5) . . . . ?
Ru1 C24 C27 C29 -61.7(5) . . . . ?
C25 C24 C27 C28 83.4(5) . . . . ?
C23 C24 C27 C28 -90.9(5) . . . . ?
Ru1 C24 C27 C28 175.8(3) . . . . ?
